data_4310695
loop_
_publ_author_name
'J\'er\^ome Maynadi\'e'
'B\'eatrice Delavaux-Nicot'
'Dominique Lavabre'
'Bruno Donnadieu'
'Jean-Claude Daran'
'Alix Sournia-Saquet'

_publ_contact_author 'Dr B. Delavaux-Nicot'
_publ_contact_author_address
;
Laboratoire de Chimie de Coordination
UPR-CNRS 8241
205, route de Narbonne
31077 Toulouse cedex, France      
;
_publ_contact_author_email 'delavaux@lcc-toulouse.fr '
_publ_contact_author_fax ' 33 (0) 5 61 55 30 03'
_publ_section_title
;
 From Calcium Interaction to Calcium Electrochemical Detection by
 [(C5H5)Fe(C5H4COCHCHC6H4NEt2)] and Its Two Novel Structurally
 Characterized Derivatives
;
_journal_name_full 'Inorganic Chemistry'
_journal_page_first 2064
_journal_page_last 2077
_journal_paper_doi 10.1021/ic0345828
_journal_volume 43
_journal_year 2004
_chemical_compound_source 'synthesis as described'
_chemical_formula_moiety 'C25 H27 Fe N O'
_chemical_formula_sum 'C25 H27 Fe N O'
_chemical_formula_weight 413.33
_chemical_name_systematic
;
 ?
;
_space_group_IT_number 14
_symmetry_cell_setting monoclinic
_symmetry_Int_Tables_number 14
_symmetry_space_group_name_Hall '-P 2yab'
_symmetry_space_group_name_H-M 'P 1 21/a 1'
_atom_sites_solution_hydrogens geom
_atom_sites_solution_primary direct
_atom_sites_solution_secondary difmap
_audit_creation_method SHELXL-97
_cell_angle_alpha 90.00
_cell_angle_beta 91.364(15)
_cell_angle_gamma 90.00
_cell_formula_units_Z 4
_cell_length_a 9.8308(11)
_cell_length_b 12.205(2)
_cell_length_c 16.792(2)
_cell_measurement_reflns_used 8000
_cell_measurement_temperature 180(2)
_cell_measurement_theta_max 24.25
_cell_measurement_theta_min 2.66
_cell_volume 2014.2(5)
_computing_cell_refinement 'IPDS software, 2.93 (Stoe, 2000)'
_computing_data_collection 'IPDS software, 2.93 (Stoe, 2000)'
_computing_data_reduction 'XRED (Stoe, 1.08, 1996)'
_computing_molecular_graphics 'ORTEP-III( Burnett and Johnson,1996)'
_computing_publication_material 'SHELXL-97 (Sheldrick, 1998)'
_computing_structure_refinement 'SHELXL-97 (Sheldrick, 1998)'
_computing_structure_solution 'SIR92 '
_diffrn_ambient_temperature 180(2)
_diffrn_measured_fraction_theta_full 0.578
_diffrn_measured_fraction_theta_max 0.578
_diffrn_measurement_device_type 'Stoe IPDS'
_diffrn_measurement_method \f
_diffrn_radiation_monochromator graphite
_diffrn_radiation_source 'fine-focus sealed tube'
_diffrn_radiation_type MoK\a
_diffrn_radiation_wavelength 0.71073
_diffrn_reflns_av_R_equivalents 0.0908
_diffrn_reflns_av_sigmaI/netI 0.1092
_diffrn_reflns_limit_h_max 10
_diffrn_reflns_limit_h_min -11
_diffrn_reflns_limit_k_max 13
_diffrn_reflns_limit_k_min -13
_diffrn_reflns_limit_l_max 18
_diffrn_reflns_limit_l_min -18
_diffrn_reflns_number 5227
_diffrn_reflns_theta_full 24.25
_diffrn_reflns_theta_max 24.25
_diffrn_reflns_theta_min 2.66
_diffrn_standards_decay_% 0.1
_diffrn_standards_interval_count 0
_diffrn_standards_interval_time 0
_diffrn_standards_number 0
_exptl_absorpt_coefficient_mu 0.764
_exptl_absorpt_correction_type none
_exptl_crystal_colour orange
_exptl_crystal_density_diffrn 1.363
_exptl_crystal_density_method 'not measured'
_exptl_crystal_description prism
_exptl_crystal_F_000 872
_exptl_crystal_size_max 0.56
_exptl_crystal_size_mid 0.18
_exptl_crystal_size_min 0.07
_refine_diff_density_max 0.273
_refine_diff_density_min -0.247
_refine_diff_density_rms 0.057
_refine_ls_extinction_method none
_refine_ls_goodness_of_fit_ref 0.920
_refine_ls_hydrogen_treatment constr
_refine_ls_matrix_type full
_refine_ls_number_parameters 252
_refine_ls_number_reflns 1882
_refine_ls_number_restraints 168
_refine_ls_restrained_S_all 0.878
_refine_ls_R_factor_all 0.0946
_refine_ls_R_factor_gt 0.0488
_refine_ls_shift/su_max 0.000
_refine_ls_shift/su_mean 0.000
_refine_ls_structure_factor_coef Fsqd
_refine_ls_weighting_details 'calc w=1/[\s^2^(Fo^2^)+(0.0437P)^2^+0.0000P] where P=(Fo^2^+2Fc^2^)/3'
_refine_ls_weighting_scheme calc
_refine_ls_wR_factor_gt 0.0930
_refine_ls_wR_factor_ref 0.1058
_reflns_number_gt 1117
_reflns_number_total 1882
_reflns_threshold_expression >2\s(I)
_cod_data_source_file ic0345828si20030528_090127_1.cif
_cod_data_source_block 3
_cod_database_code 4310695

loop_
_symmetry_equiv_pos_as_xyz
'x, y, z'
'-x+1/2, y+1/2, -z'
'-x, -y, -z'
'x-1/2, -y-1/2, z'

loop_
_atom_site_label
_atom_site_type_symbol
_atom_site_fract_x
_atom_site_fract_y
_atom_site_fract_z
_atom_site_U_iso_or_equiv
_atom_site_adp_type
_atom_site_occupancy
_atom_site_symmetry_multiplicity
_atom_site_calc_flag
_atom_site_refinement_flags
_atom_site_disorder_assembly
_atom_site_disorder_group
Fe1 Fe 0.20968(6) 0.58742(7) -0.40113(6) 0.0286(3) Uani 1 1 d . . .
N1 N 0.9562(4) 0.0930(4) 0.0773(4) 0.0353(13) Uani 1 1 d U . .
O1 O 0.3475(3) 0.1568(4) -0.2861(3) 0.0404(13) Uani 1 1 d U . .
C1 C 0.3046(5) 0.4441(5) -0.4302(4) 0.0322(16) Uani 1 1 d U . .
C2 C 0.3920(5) 0.5384(5) -0.4400(4) 0.0333(16) Uani 1 1 d U . .
H2 H 0.4763 0.5502 -0.4126 0.040 Uiso 1 1 calc R . .
C3 C 0.3326(5) 0.6090(5) -0.4961(5) 0.0420(19) Uani 1 1 d U . .
H3 H 0.3700 0.6767 -0.5129 0.050 Uiso 1 1 calc R . .
C4 C 0.2078(6) 0.5640(6) -0.5240(5) 0.046(2) Uani 1 1 d U . .
H4 H 0.1482 0.5942 -0.5636 0.055 Uiso 1 1 calc R . .
C5 C 0.1890(4) 0.4651(4) -0.4814(3) 0.0402(18) Uani 1 1 d U . .
H5 H 0.1110 0.4195 -0.4860 0.048 Uiso 1 1 calc R . .
C6 C 0.1741(4) 0.5813(4) -0.2827(3) 0.0395(17) Uani 1 1 d RU . .
H6 H 0.2030 0.5247 -0.2473 0.047 Uiso 1 1 d R . .
C7 C 0.2493(5) 0.6761(5) -0.3014(5) 0.0347(16) Uani 1 1 d U . .
H7 H 0.3374 0.6940 -0.2809 0.042 Uiso 1 1 calc R . .
C8 C 0.1708(5) 0.7400(5) -0.3561(5) 0.0401(18) Uani 1 1 d U . .
H8 H 0.1956 0.8081 -0.3791 0.048 Uiso 1 1 calc R . .
C9 C 0.0477(5) 0.6812(6) -0.3696(5) 0.043(2) Uani 1 1 d U . .
H9 H -0.0255 0.7037 -0.4037 0.052 Uiso 1 1 calc R . .
C10 C 0.0516(5) 0.5847(6) -0.3242(5) 0.0384(18) Uani 1 1 d U . .
H10 H -0.0181 0.5309 -0.3225 0.046 Uiso 1 1 calc R . .
C11 C 0.3235(5) 0.3496(5) -0.3796(5) 0.0331(16) Uani 1 1 d U . .
H11 H 0.2480 0.3014 -0.3761 0.040 Uiso 1 1 calc R . .
C12 C 0.4334(5) 0.3222(5) -0.3375(5) 0.0339(17) Uani 1 1 d U . .
H12 H 0.5123 0.3665 -0.3418 0.041 Uiso 1 1 calc R . .
C13 C 0.4400(5) 0.2273(5) -0.2846(5) 0.0296(16) Uani 1 1 d U . .
C14 C 0.5552(4) 0.2199(5) -0.2281(4) 0.0298(16) Uani 1 1 d U . .
H14 H 0.6275 0.2711 -0.2318 0.036 Uiso 1 1 calc R . .
C15 C 0.5615(4) 0.1436(4) -0.1719(4) 0.0274(15) Uani 1 1 d U . .
H16 H 0.4916 0.0898 -0.1735 0.033 Uiso 1 1 calc R . .
C151 C 0.6633(4) 0.1331(5) -0.1082(5) 0.0303(15) Uani 1 1 d U . .
C152 C 0.6546(5) 0.0491(5) -0.0522(5) 0.0353(17) Uani 1 1 d U . .
H152 H 0.5805 -0.0007 -0.0567 0.042 Uiso 1 1 calc R . .
C153 C 0.7480(5) 0.0348(5) 0.0091(5) 0.0332(15) Uani 1 1 d U . .
H153 H 0.7385 -0.0244 0.0453 0.040 Uiso 1 1 calc R . .
C154 C 0.8590(4) 0.1087(5) 0.0182(4) 0.0311(15) Uani 1 1 d U . .
C155 C 0.8663(5) 0.1939(5) -0.0368(5) 0.0362(17) Uani 1 1 d U . .
H155 H 0.9386 0.2453 -0.0316 0.043 Uiso 1 1 calc R . .
C156 C 0.7731(5) 0.2063(5) -0.0979(5) 0.0325(15) Uani 1 1 d U . .
H156 H 0.7827 0.2654 -0.1342 0.039 Uiso 1 1 calc R . .
C111 C 1.0628(5) 0.1746(5) 0.0902(5) 0.0396(18) Uani 1 1 d U . .
H11A H 1.0998 0.1957 0.0380 0.048 Uiso 1 1 calc R . .
H11B H 1.1377 0.1415 0.1224 0.048 Uiso 1 1 calc R . .
C112 C 1.0137(5) 0.2765(6) 0.1319(5) 0.049(2) Uani 1 1 d U . .
H12A H 1.0906 0.3262 0.1416 0.074 Uiso 1 1 calc R . .
H12B H 0.9740 0.2561 0.1827 0.074 Uiso 1 1 calc R . .
H12C H 0.9448 0.3132 0.0983 0.074 Uiso 1 1 calc R . .
C113 C 0.9441(6) 0.0070(5) 0.1354(5) 0.0421(19) Uani 1 1 d U . .
H13A H 1.0360 -0.0126 0.1561 0.050 Uiso 1 1 calc R . .
H13B H 0.9048 -0.0587 0.1090 0.050 Uiso 1 1 calc R . .
C114 C 0.8542(6) 0.0390(6) 0.2062(5) 0.050(2) Uani 1 1 d U . .
H14A H 0.8452 -0.0240 0.2419 0.074 Uiso 1 1 calc R . .
H14B H 0.7639 0.0611 0.1861 0.074 Uiso 1 1 calc R . .
H14C H 0.8966 0.1000 0.2355 0.074 Uiso 1 1 calc R . .

loop_
_atom_site_aniso_label
_atom_site_aniso_U_11
_atom_site_aniso_U_22
_atom_site_aniso_U_33
_atom_site_aniso_U_23
_atom_site_aniso_U_13
_atom_site_aniso_U_12
Fe1 0.0306(5) 0.0277(5) 0.0274(6) -0.0019(5) -0.0005(3) 0.0023(3)
N1 0.034(3) 0.036(3) 0.035(4) -0.005(3) -0.0054(18) 0.0053(18)
O1 0.035(2) 0.036(3) 0.050(4) 0.001(3) -0.0075(18) -0.0020(16)
C1 0.035(3) 0.033(4) 0.028(5) -0.001(3) -0.004(2) 0.0049(19)
C2 0.040(3) 0.026(4) 0.034(5) 0.006(3) -0.003(2) 0.003(2)
C3 0.048(4) 0.035(5) 0.043(6) 0.001(4) 0.006(3) 0.004(2)
C4 0.057(4) 0.051(6) 0.029(5) -0.001(4) -0.004(3) 0.019(3)
C5 0.047(4) 0.036(4) 0.037(6) -0.001(4) -0.015(3) 0.002(2)
C6 0.044(4) 0.033(4) 0.042(5) -0.005(4) 0.012(3) 0.000(2)
C7 0.045(4) 0.032(4) 0.027(5) -0.009(3) -0.003(2) -0.003(2)
C8 0.058(4) 0.018(4) 0.044(6) -0.004(4) 0.001(3) 0.001(2)
C9 0.036(3) 0.048(5) 0.046(6) -0.016(4) -0.002(3) 0.008(2)
C10 0.039(3) 0.028(4) 0.049(6) -0.011(4) 0.009(3) -0.006(2)
C11 0.033(3) 0.035(4) 0.031(5) -0.007(3) -0.003(2) 0.003(2)
C12 0.029(3) 0.031(4) 0.041(5) -0.002(3) -0.002(3) 0.0019(19)
C13 0.033(3) 0.026(4) 0.031(5) -0.001(3) 0.001(2) 0.003(2)
C14 0.026(3) 0.027(4) 0.037(5) -0.007(3) 0.003(2) -0.0012(18)
C15 0.033(3) 0.021(3) 0.029(5) -0.003(3) 0.002(2) 0.0003(18)
C151 0.026(3) 0.028(4) 0.036(5) -0.003(3) -0.002(2) 0.0043(18)
C152 0.034(3) 0.029(4) 0.043(6) -0.001(3) 0.000(2) -0.0019(19)
C153 0.047(3) 0.023(4) 0.030(5) 0.002(3) -0.001(2) -0.004(2)
C154 0.027(3) 0.033(4) 0.033(5) 0.002(3) 0.005(2) 0.0087(19)
C155 0.029(3) 0.041(4) 0.039(6) 0.005(4) 0.003(2) -0.004(2)
C156 0.030(3) 0.031(4) 0.037(5) 0.006(4) -0.001(2) 0.002(2)
C111 0.034(3) 0.048(5) 0.037(5) -0.004(4) -0.009(2) 0.007(2)
C112 0.049(4) 0.050(5) 0.049(7) 0.013(4) -0.010(3) -0.008(3)
C113 0.054(4) 0.025(4) 0.047(6) 0.001(4) -0.008(3) 0.008(2)
C114 0.070(5) 0.039(5) 0.039(7) 0.001(4) 0.003(3) 0.002(3)

loop_
_atom_type_symbol
_atom_type_description
_atom_type_scat_dispersion_real
_atom_type_scat_dispersion_imag
_atom_type_scat_source
C C 0.0033 0.0016 'International Tables Vol C Tables 4.2.6.8 and 6.1.1.4'
H H 0.0000 0.0000 'International Tables Vol C Tables 4.2.6.8 and 6.1.1.4'
Fe Fe 0.3463 0.8444 'International Tables Vol C Tables 4.2.6.8 and 6.1.1.4'
N N 0.0061 0.0033 'International Tables Vol C Tables 4.2.6.8 and 6.1.1.4'
O O 0.0106 0.0060 'International Tables Vol C Tables 4.2.6.8 and 6.1.1.4'

loop_
_geom_angle_atom_site_label_1
_geom_angle_atom_site_label_2
_geom_angle_atom_site_label_3
_geom_angle
_geom_angle_site_symmetry_1
_geom_angle_site_symmetry_3
_geom_angle_publ_flag
C2 Fe1 C5 68.9(2) . . ?
C2 Fe1 C7 105.8(2) . . ?
C5 Fe1 C7 164.2(2) . . ?
C2 Fe1 C6 118.9(2) . . ?
C5 Fe1 C6 127.6(3) . . ?
C7 Fe1 C6 40.8(2) . . ?
C2 Fe1 C3 40.2(3) . . ?
C5 Fe1 C3 68.0(2) . . ?
C7 Fe1 C3 118.1(3) . . ?
C6 Fe1 C3 152.9(2) . . ?
C2 Fe1 C9 163.1(3) . . ?
C5 Fe1 C9 121.4(2) . . ?
C7 Fe1 C9 67.7(3) . . ?
C6 Fe1 C9 67.2(3) . . ?
C3 Fe1 C9 127.6(3) . . ?
C2 Fe1 C10 153.6(3) . . ?
C5 Fe1 C10 110.1(2) . . ?
C7 Fe1 C10 67.7(3) . . ?
C6 Fe1 C10 39.5(2) . . ?
C3 Fe1 C10 165.7(3) . . ?
C9 Fe1 C10 40.2(3) . . ?
C2 Fe1 C1 41.8(2) . . ?
C5 Fe1 C1 41.2(2) . . ?
C7 Fe1 C1 125.1(2) . . ?
C6 Fe1 C1 107.0(2) . . ?
C3 Fe1 C1 69.0(3) . . ?
C9 Fe1 C1 154.7(2) . . ?
C10 Fe1 C1 119.6(3) . . ?
C2 Fe1 C8 124.4(2) . . ?
C5 Fe1 C8 154.4(2) . . ?
C7 Fe1 C8 40.8(3) . . ?
C6 Fe1 C8 68.5(3) . . ?
C3 Fe1 C8 106.8(3) . . ?
C9 Fe1 C8 40.6(2) . . ?
C10 Fe1 C8 68.3(3) . . ?
C1 Fe1 C8 162.7(2) . . ?
C2 Fe1 C4 67.9(3) . . ?
C5 Fe1 C4 40.4(2) . . ?
C7 Fe1 C4 152.9(3) . . ?
C6 Fe1 C4 165.6(2) . . ?
C3 Fe1 C4 40.1(3) . . ?
C9 Fe1 C4 110.2(3) . . ?
C10 Fe1 C4 129.4(2) . . ?
C1 Fe1 C4 68.9(3) . . ?
C8 Fe1 C4 119.5(3) . . ?
C154 N1 C113 121.6(5) . . ?
C154 N1 C111 119.7(6) . . ?
C113 N1 C111 117.9(5) . . ?
C5 C1 C11 126.0(5) . . ?
C5 C1 C2 104.7(6) . . ?
C11 C1 C2 129.3(5) . . ?
C5 C1 Fe1 68.3(3) . . ?
C11 C1 Fe1 126.6(5) . . ?
C2 C1 Fe1 67.8(3) . . ?
C3 C2 C1 109.1(5) . . ?
C3 C2 Fe1 70.9(3) . . ?
C1 C2 Fe1 70.4(3) . . ?
C2 C3 C4 109.2(6) . . ?
C2 C3 Fe1 68.8(4) . . ?
C4 C3 Fe1 71.6(4) . . ?
C3 C4 C5 106.6(5) . . ?
C3 C4 Fe1 68.4(5) . . ?
C5 C4 Fe1 67.3(4) . . ?
C4 C5 C1 110.2(4) . . ?
C4 C5 Fe1 72.3(4) . . ?
C1 C5 Fe1 70.5(3) . . ?
C10 C6 C7 108.6(5) . . ?
C10 C6 Fe1 70.8(4) . . ?
C7 C6 Fe1 69.4(4) . . ?
C6 C7 C8 108.3(5) . . ?
C6 C7 Fe1 69.8(3) . . ?
C8 C7 Fe1 70.5(4) . . ?
C7 C8 C9 105.9(6) . . ?
C7 C8 Fe1 68.7(4) . . ?
C9 C8 Fe1 69.4(4) . . ?
C10 C9 C8 109.0(6) . . ?
C10 C9 Fe1 70.0(3) . . ?
C8 C9 Fe1 70.0(3) . . ?
C6 C10 C9 108.2(5) . . ?
C6 C10 Fe1 69.7(3) . . ?
C9 C10 Fe1 69.8(4) . . ?
C12 C11 C1 127.7(5) . . ?
C11 C12 C13 123.4(5) . . ?
O1 C13 C12 120.8(6) . . ?
O1 C13 C14 121.4(6) . . ?
C12 C13 C14 117.8(5) . . ?
C15 C14 C13 121.8(5) . . ?
C14 C15 C151 127.2(5) . . ?
C152 C151 C156 116.3(6) . . ?
C152 C151 C15 120.5(5) . . ?
C156 C151 C15 123.1(6) . . ?
C153 C152 C151 123.2(5) . . ?
C152 C153 C154 119.9(7) . . ?
N1 C154 C155 122.5(5) . . ?
N1 C154 C153 120.5(6) . . ?
C155 C154 C153 117.0(6) . . ?
C156 C155 C154 122.4(5) . . ?
C155 C156 C151 121.3(7) . . ?
N1 C111 C112 113.2(5) . . ?
N1 C113 C114 113.2(5) . . ?

loop_
_geom_bond_atom_site_label_1
_geom_bond_atom_site_label_2
_geom_bond_distance
_geom_bond_site_symmetry_2
_geom_bond_publ_flag
Fe1 C2 2.013(5) . ?
Fe1 C5 2.018(5) . ?
Fe1 C7 2.024(7) . ?
Fe1 C6 2.029(6) . ?
Fe1 C3 2.041(8) . ?
Fe1 C9 2.041(6) . ?
Fe1 C10 2.044(6) . ?
Fe1 C1 2.047(6) . ?
Fe1 C8 2.049(6) . ?
Fe1 C4 2.083(8) . ?
N1 C154 1.374(8) . ?
N1 C113 1.440(9) . ?
N1 C111 1.459(8) . ?
O1 C13 1.252(7) . ?
C1 C5 1.430(7) . ?
C1 C11 1.443(10) . ?
C1 C2 1.448(8) . ?
C2 C3 1.395(9) . ?
C3 C4 1.413(9) . ?
C4 C5 1.418(9) . ?
C6 C10 1.377(7) . ?
C6 C7 1.413(8) . ?
C7 C8 1.420(10) . ?
C8 C9 1.420(9) . ?
C9 C10 1.403(10) . ?
C11 C12 1.320(8) . ?
C12 C13 1.459(9) . ?
C13 C14 1.463(9) . ?
C14 C15 1.327(9) . ?
C15 C151 1.454(9) . ?
C151 C152 1.395(9) . ?
C151 C156 1.409(8) . ?
C152 C153 1.374(10) . ?
C153 C154 1.421(8) . ?
C154 C155 1.394(9) . ?
C155 C156 1.368(10) . ?
C111 C112 1.511(10) . ?
C113 C114 1.548(11) . ?

loop_
_geom_torsion_atom_site_label_1
_geom_torsion_atom_site_label_2
_geom_torsion_atom_site_label_3
_geom_torsion_atom_site_label_4
_geom_torsion
_geom_torsion_site_symmetry_1
_geom_torsion_site_symmetry_2
_geom_torsion_site_symmetry_3
_geom_torsion_site_symmetry_4
_geom_torsion_publ_flag
C5 C1 C11 C12 173.1(6) . . . . ?
C11 C12 C13 O1 11.4(11) . . . . ?
O1 C13 C14 C15 -5.6(10) . . . . ?
C14 C15 C151 C152 178.7(6) . . . . ?
